data_7119420
loop_
_publ_author_name
'Aggarwal, Himanshu'
'Das, Raj Kumar'
'Engel, Emile R.'
'Barbour, Leonard J.'

_publ_section_title
;
 A five-fold interpenetrated metal-organic framework showing a large
 variation in thermal expansion behaviour owing to dramatic structural
 transformation upon dehydration-rehydration.
;
_journal_issue 5
_journal_name_full 'Chemical communications (Cambridge, England)'
_journal_page_first 861
_journal_page_last 864
_journal_paper_doi 10.1039/c6cc07995d
_journal_volume 53
_journal_year 2017
_chemical_formula_moiety 'C16 H14 N2 O4 Zn'
_chemical_formula_sum 'C16 H14 N2 O4 Zn'
_chemical_formula_weight 363.66
_chemical_name_systematic
; 
 ? 
;
_space_group_IT_number 2
_symmetry_cell_setting triclinic
_symmetry_space_group_name_Hall '-P 1'
_symmetry_space_group_name_H-M 'P -1'
_atom_sites_solution_hydrogens geom
_atom_sites_solution_primary direct
_atom_sites_solution_secondary difmap
_audit_creation_method SHELXL-97
_audit_update_record
;
2016-05-18 deposited with the CCDC.
2016-12-06 downloaded from the CCDC.
;
_cell_angle_alpha 92.3120(10)
_cell_angle_beta 107.6620(10)
_cell_angle_gamma 95.5990(10)
_cell_formula_units_Z 2
_cell_length_a 8.16960(10)
_cell_length_b 8.8871(2)
_cell_length_c 11.2748(2)
_cell_measurement_reflns_used 5635
_cell_measurement_temperature 120(2)
_cell_measurement_theta_max 26.08
_cell_measurement_theta_min 2.31
_cell_volume 774.17(2)
_computing_cell_refinement 'SAINT (Bruker, 2009)'
_computing_data_reduction SAINT
_computing_molecular_graphics 'X-Seed (Barbour 2001)'
_computing_structure_refinement 'SHELXL-97 (Sheldrick, 1997)'
_computing_structure_solution 'SHELXS-97 (Sheldrick, 1990)'
_diffrn_ambient_temperature 120(2)
_diffrn_measured_fraction_theta_full 0.998
_diffrn_measured_fraction_theta_max 0.998
_diffrn_measurement_device_type 'CCD area detector'
_diffrn_measurement_method 'phi and omega scans'
_diffrn_radiation_monochromator graphite
_diffrn_radiation_source 'fine-focus sealed tube'
_diffrn_radiation_type MoK\a
_diffrn_radiation_wavelength 0.71073
_diffrn_reflns_av_R_equivalents 0.0249
_diffrn_reflns_av_sigmaI/netI 0.0238
_diffrn_reflns_limit_h_max 9
_diffrn_reflns_limit_h_min -10
_diffrn_reflns_limit_k_max 10
_diffrn_reflns_limit_k_min -11
_diffrn_reflns_limit_l_max 13
_diffrn_reflns_limit_l_min -13
_diffrn_reflns_number 10666
_diffrn_reflns_theta_full 26.12
_diffrn_reflns_theta_max 26.12
_diffrn_reflns_theta_min 1.90
_exptl_absorpt_coefficient_mu 1.607
_exptl_absorpt_correction_T_max 0.8741
_exptl_absorpt_correction_T_min 0.6922
_exptl_absorpt_correction_type multi-scan
_exptl_absorpt_process_details SADABS
_exptl_crystal_colour colorless
_exptl_crystal_density_diffrn 1.560
_exptl_crystal_density_method 'not measured'
_exptl_crystal_description plate
_exptl_crystal_F_000 372
_exptl_crystal_size_max 0.247
_exptl_crystal_size_mid 0.131
_exptl_crystal_size_min 0.086
_refine_diff_density_max 0.323
_refine_diff_density_min -0.228
_refine_diff_density_rms 0.056
_refine_ls_extinction_method none
_refine_ls_goodness_of_fit_ref 1.046
_refine_ls_hydrogen_treatment refU
_refine_ls_matrix_type full
_refine_ls_number_parameters 208
_refine_ls_number_reflns 3070
_refine_ls_number_restraints 0
_refine_ls_restrained_S_all 1.046
_refine_ls_R_factor_all 0.0247
_refine_ls_R_factor_gt 0.0227
_refine_ls_shift/su_max 0.001
_refine_ls_shift/su_mean 0.000
_refine_ls_structure_factor_coef Fsqd
_refine_ls_weighting_details 'calc w=1/[\s^2^(Fo^2^)+(0.0227P)^2^+0.5484P] where P=(Fo^2^+2Fc^2^)/3'
_refine_ls_weighting_scheme calc
_refine_ls_wR_factor_gt 0.0548
_refine_ls_wR_factor_ref 0.0556
_reflns_number_gt 2886
_reflns_number_total 3070
_reflns_threshold_expression >2sigma(I)
_cod_data_source_file c6cc07995d2.cif
_cod_data_source_block LJB_1_120K
_cod_depositor_comments
;
The following automatic conversions were performed:

'_symmetry_cell_setting' value 'Triclinic' changed to 'triclinic'
according to
/usr/data/users/saulius/crontab/automatic-downloads/rss-feeds/RSC/lib/dictionaries/cif_core.dic
dictionary named 'cif_core.dic' version 2.4.2 from 2011-04-26.

Automatic conversion script
Id: cif_fix_values 4268 2015-11-12 08:31:59Z antanas 
;
_cod_original_sg_symbol_H-M P-1
_cod_database_code 7119420

loop_
_symmetry_equiv_pos_as_xyz
'x, y, z'
'-x, -y, -z'

loop_
_atom_site_label
_atom_site_type_symbol
_atom_site_fract_x
_atom_site_fract_y
_atom_site_fract_z
_atom_site_U_iso_or_equiv
_atom_site_adp_type
_atom_site_occupancy
_atom_site_symmetry_multiplicity
_atom_site_calc_flag
_atom_site_refinement_flags
Zn1 Zn 0.47488(2) 0.85813(2) 0.743334(17) 0.01174(7) Uani 1 1 d .
O1 O 0.29671(16) 0.90766(14) 0.57325(12) 0.0196(3) Uani 1 1 d .
N1 N 0.64845(19) 1.05136(16) 0.81549(13) 0.0137(3) Uani 1 1 d .
C1 C 0.2011(2) 0.95765(19) 0.63213(17) 0.0169(4) Uani 1 1 d .
O2 O 0.24348(17) 0.96148(15) 0.74896(12) 0.0213(3) Uani 1 1 d .
N2 N 0.62982(19) 0.75733(16) 0.65362(13) 0.0136(3) Uani 1 1 d .
C2 C 0.0327(2) 1.00898(19) 0.56144(16) 0.0161(4) Uani 1 1 d .
H2 H -0.0307 1.0570 0.6070 0.019 Uiso 1 1 calc R
O3 O 0.54637(17) 0.74568(14) 0.90263(11) 0.0190(3) Uani 1 1 d .
C3 C 0.4420(2) 0.6259(2) 0.86125(16) 0.0158(4) Uani 1 1 d .
O4 O 0.33081(17) 0.61441(15) 0.75572(11) 0.0211(3) Uani 1 1 d .
C4 C 0.4537(2) 0.4948(2) 0.94049(16) 0.0164(4) Uani 1 1 d .
H4 H 0.3918 0.3997 0.9038 0.020 Uiso 1 1 calc R
C5 C 0.7053(2) 1.0915(2) 0.93831(16) 0.0168(4) Uani 1 1 d .
H5 H 0.6616 1.0320 0.9925 0.020 Uiso 1 1 calc R
C6 C 0.8248(2) 1.2160(2) 0.98913(17) 0.0188(4) Uani 1 1 d .
H6 H 0.8610 1.2410 1.0766 0.023 Uiso 1 1 calc R
C7 C 0.8925(2) 1.3053(2) 0.91231(17) 0.0180(4) Uani 1 1 d .
C8 C 0.8316(3) 1.2629(2) 0.78513(18) 0.0227(4) Uani 1 1 d .
H8 H 0.8724 1.3209 0.7287 0.027 Uiso 1 1 calc R
C9 C 0.7119(3) 1.1367(2) 0.74057(17) 0.0200(4) Uani 1 1 d .
H9 H 0.6731 1.1092 0.6534 0.024 Uiso 1 1 calc R
C10 C 1.0300(2) 1.4380(2) 0.96455(18) 0.0206(4) Uani 1 1 d .
H10A H 1.0638 1.4826 0.8952 0.025 Uiso 1 1 calc R
H10B H 1.1335 1.4009 1.0218 0.025 Uiso 1 1 calc R
C11 C 0.7956(2) 0.7467(2) 0.71719(16) 0.0169(4) Uani 1 1 d .
H11 H 0.8373 0.7822 0.8028 0.020 Uiso 1 1 calc R
C12 C 0.9084(2) 0.6866(2) 0.66357(16) 0.0161(4) Uani 1 1 d .
H12 H 1.0245 0.6797 0.7122 0.019 Uiso 1 1 calc R
C13 C 0.8508(2) 0.63617(19) 0.53776(16) 0.0147(4) Uani 1 1 d .
C14 C 0.6780(2) 0.6438(2) 0.47293(17) 0.0184(4) Uani 1 1 d .
H14 H 0.6324 0.6075 0.3876 0.022 Uiso 1 1 calc R
C15 C 0.5727(2) 0.7046(2) 0.53352(16) 0.0176(4) Uani 1 1 d .
H15 H 0.4548 0.7091 0.4879 0.021 Uiso 1 1 calc R
C16 C 0.9738(2) 0.57681(19) 0.47651(17) 0.0166(4) Uani 1 1 d .
H16A H 1.0786 0.6508 0.4945 0.020 Uiso 1 1 calc R
H16B H 0.9183 0.5653 0.3850 0.020 Uiso 1 1 calc R

loop_
_atom_site_aniso_label
_atom_site_aniso_U_11
_atom_site_aniso_U_22
_atom_site_aniso_U_33
_atom_site_aniso_U_23
_atom_site_aniso_U_13
_atom_site_aniso_U_12
Zn1 0.01096(11) 0.01202(11) 0.01153(11) 0.00131(7) 0.00215(7) 0.00194(7)
O1 0.0151(7) 0.0216(7) 0.0212(7) 0.0030(5) 0.0031(5) 0.0062(5)
N1 0.0133(7) 0.0133(7) 0.0141(7) 0.0005(5) 0.0037(6) 0.0010(6)
C1 0.0147(9) 0.0102(8) 0.0234(9) 0.0039(7) 0.0025(7) -0.0004(7)
O2 0.0185(7) 0.0249(7) 0.0176(7) 0.0044(5) 0.0006(5) 0.0039(5)
N2 0.0137(7) 0.0127(7) 0.0144(7) 0.0009(5) 0.0041(6) 0.0024(6)
C2 0.0145(9) 0.0128(8) 0.0216(9) 0.0033(7) 0.0060(7) 0.0022(7)
O3 0.0233(7) 0.0156(6) 0.0177(6) 0.0043(5) 0.0062(5) -0.0001(5)
C3 0.0157(9) 0.0172(9) 0.0182(9) 0.0039(7) 0.0091(7) 0.0064(7)
O4 0.0205(7) 0.0235(7) 0.0175(6) 0.0045(5) 0.0021(5) 0.0048(6)
C4 0.0142(9) 0.0143(9) 0.0211(9) 0.0030(7) 0.0063(7) 0.0001(7)
C5 0.0172(9) 0.0177(9) 0.0167(9) 0.0017(7) 0.0078(7) 0.0001(7)
C6 0.0182(9) 0.0215(9) 0.0152(9) -0.0017(7) 0.0043(7) -0.0006(7)
C7 0.0162(9) 0.0160(9) 0.0225(9) -0.0001(7) 0.0074(7) 0.0007(7)
C8 0.0282(11) 0.0201(10) 0.0205(9) 0.0045(7) 0.0101(8) -0.0034(8)
C9 0.0263(10) 0.0182(9) 0.0140(9) 0.0020(7) 0.0051(8) -0.0007(8)
C10 0.0180(10) 0.0191(9) 0.0242(10) -0.0006(7) 0.0076(8) -0.0032(8)
C11 0.0179(9) 0.0189(9) 0.0134(8) 0.0012(7) 0.0038(7) 0.0032(7)
C12 0.0124(9) 0.0192(9) 0.0161(9) 0.0023(7) 0.0031(7) 0.0027(7)
C13 0.0168(9) 0.0098(8) 0.0195(9) 0.0021(6) 0.0086(7) 0.0013(7)
C14 0.0184(9) 0.0190(9) 0.0162(9) -0.0031(7) 0.0040(7) 0.0013(7)
C15 0.0127(9) 0.0188(9) 0.0187(9) -0.0005(7) 0.0013(7) 0.0020(7)
C16 0.0168(9) 0.0155(9) 0.0192(9) 0.0005(7) 0.0083(7) 0.0018(7)

loop_
_atom_type_symbol
_atom_type_description
_atom_type_scat_dispersion_real
_atom_type_scat_dispersion_imag
_atom_type_scat_source
C C 0.0033 0.0016 'International Tables Vol C Tables 4.2.6.8 and 6.1.1.4'
H H 0.0000 0.0000 'International Tables Vol C Tables 4.2.6.8 and 6.1.1.4'
N N 0.0061 0.0033 'International Tables Vol C Tables 4.2.6.8 and 6.1.1.4'
O O 0.0106 0.0060 'International Tables Vol C Tables 4.2.6.8 and 6.1.1.4'
Zn Zn 0.2839 1.4301 'International Tables Vol C Tables 4.2.6.8 and 6.1.1.4'

loop_
_geom_angle_atom_site_label_1
_geom_angle_atom_site_label_2
_geom_angle_atom_site_label_3
_geom_angle
_geom_angle_site_symmetry_1
_geom_angle_site_symmetry_3
O3 Zn1 N1 95.32(5) . .
O3 Zn1 N2 96.64(5) . .
N1 Zn1 N2 95.71(6) . .
O3 Zn1 O1 153.41(5) . .
N1 Zn1 O1 108.27(5) . .
N2 Zn1 O1 93.12(5) . .
O3 Zn1 O2 105.34(5) . .
N1 Zn1 O2 95.74(5) . .
N2 Zn1 O2 154.08(5) . .
O1 Zn1 O2 61.18(5) . .
O3 Zn1 O4 59.08(5) . .
N1 Zn1 O4 154.27(5) . .
N2 Zn1 O4 90.28(5) . .
O1 Zn1 O4 96.32(5) . .
O2 Zn1 O4 89.41(5) . .
O3 Zn1 C1 131.91(6) . .
N1 Zn1 C1 104.28(6) . .
N2 Zn1 C1 123.80(6) . .
O1 Zn1 C1 30.79(5) . .
O2 Zn1 C1 30.40(5) . .
O4 Zn1 C1 92.87(5) . .
O3 Zn1 C3 29.89(5) . .
N1 Zn1 C3 125.21(6) . .
N2 Zn1 C3 92.54(5) . .
O1 Zn1 C3 125.25(6) . .
O2 Zn1 C3 99.67(5) . .
O4 Zn1 C3 29.25(5) . .
C1 Zn1 C3 115.17(6) . .
C1 O1 Zn1 90.37(10) . .
C9 N1 C5 117.83(15) . .
C9 N1 Zn1 120.75(12) . .
C5 N1 Zn1 121.37(12) . .
O2 C1 O1 121.24(16) . .
O2 C1 C2 119.16(16) . .
O1 C1 C2 119.58(16) . .
O2 C1 Zn1 62.42(9) . .
O1 C1 Zn1 58.84(9) . .
C2 C1 Zn1 176.78(13) . .
C1 O2 Zn1 87.18(11) . .
C15 N2 C11 117.67(15) . .
C15 N2 Zn1 123.09(12) . .
C11 N2 Zn1 119.23(11) . .
C2 C2 C1 123.3(2) 2_576 .
C3 O3 Zn1 96.86(10) . .
O4 C3 O3 122.07(16) . .
O4 C3 C4 119.03(16) . .
O3 C3 C4 118.90(16) . .
O4 C3 Zn1 69.01(10) . .
O3 C3 Zn1 53.25(8) . .
C4 C3 Zn1 170.63(13) . .
C3 O4 Zn1 81.74(10) . .
C4 C4 C3 122.8(2) 2_667 .
N1 C5 C6 122.61(16) . .
C5 C6 C7 120.16(17) . .
C8 C7 C6 116.61(17) . .
C8 C7 C10 121.42(17) . .
C6 C7 C10 121.94(16) . .
C9 C8 C7 120.17(17) . .
N1 C9 C8 122.62(17) . .
C7 C10 C10 112.98(19) . 2_787
N2 C11 C12 122.87(16) . .
C11 C12 C13 119.53(16) . .
C14 C13 C12 117.46(16) . .
C14 C13 C16 122.30(16) . .
C12 C13 C16 120.24(16) . .
C15 C14 C13 119.53(16) . .
N2 C15 C14 122.88(16) . .
C13 C16 C16 111.37(18) . 2_766

loop_
_geom_bond_atom_site_label_1
_geom_bond_atom_site_label_2
_geom_bond_distance
_geom_bond_site_symmetry_2
Zn1 O3 2.0464(12) .
Zn1 N1 2.0817(14) .
Zn1 N2 2.0864(14) .
Zn1 O1 2.1188(12) .
Zn1 O2 2.1973(13) .
Zn1 O4 2.3923(13) .
Zn1 C1 2.4760(18) .
Zn1 C3 2.5357(18) .
O1 C1 1.267(2) .
N1 C9 1.341(2) .
N1 C5 1.341(2) .
C1 O2 1.254(2) .
C1 C2 1.491(2) .
N2 C15 1.339(2) .
N2 C11 1.341(2) .
C2 C2 1.322(4) 2_576
O3 C3 1.273(2) .
C3 O4 1.252(2) .
C3 C4 1.490(2) .
C4 C4 1.320(4) 2_667
C5 C6 1.380(3) .
C6 C7 1.395(3) .
C7 C8 1.390(3) .
C7 C10 1.510(2) .
C8 C9 1.382(3) .
C10 C10 1.538(4) 2_787
C11 C12 1.382(2) .
C12 C13 1.392(2) .
C13 C14 1.389(3) .
C13 C16 1.503(2) .
C14 C15 1.384(3) .
C16 C16 1.537(3) 2_766
